data_2239718
loop_
_publ_author_name
'Cheng, Miao'
'Zhao, Yuhong'
'Dong, Tiantian'
'Cui, Jichun'

_publ_section_title
;
 {4-Amino-<i>N</i>'-[(2-oxidonaphthalen-1-yl)methylidene]benzohydrazidato}dimethyltin(IV)
;
_journal_coeditor_code CV5466
_journal_issue 7
_journal_name_full 'Acta Crystallographica Section E'
_journal_page_first m283
_journal_paper_doi 10.1107/S1600536814014652
_journal_volume 70
_journal_year 2014
_chemical_formula_iupac '[Sn (C H3)2 (C18 H13 N3 O2)]'
_chemical_formula_moiety 'C20 H19 N3 O2 Sn'
_chemical_formula_sum 'C20 H19 N3 O2 Sn'
_chemical_formula_weight 452.07
_chemical_name_systematic {4-Amino-<i>N</i>'-[(2-oxidonaphthalen-1-yl)methylidene]benzohydrazidato}dimethyltin(IV)
_space_group_IT_number 61
_symmetry_cell_setting orthorhombic
_symmetry_space_group_name_Hall '-P 2ac 2ab'
_symmetry_space_group_name_H-M 'P b c a'
_atom_sites_solution_hydrogens geom
_atom_sites_solution_primary direct
_atom_sites_solution_secondary difmap
_audit_creation_method SHELXL-97
_cell_angle_alpha 90.00
_cell_angle_beta 90.00
_cell_angle_gamma 90.00
_cell_formula_units_Z 8
_cell_length_a 8.3545(7)
_cell_length_b 12.9503(11)
_cell_length_c 34.291(2)
_cell_measurement_reflns_used 1667
_cell_measurement_temperature 293(2)
_cell_measurement_theta_max 28.3661
_cell_measurement_theta_min 2.7065
_cell_volume 3710.1(5)
_computing_cell_refinement 'SAINT (Bruker, 2007)'
_computing_data_collection 'SMART (Bruker, 2007)'
_computing_data_reduction 'SAINT (Bruker, 2007)'
_computing_molecular_graphics 'PLATON (Spek, 2009)'
_computing_publication_material 'SHELXTL (Sheldrick, 2008)'
_computing_structure_refinement 'SHELXL97 (Sheldrick, 2008)'
_computing_structure_solution 'SHELXS97 (Sheldrick, 2008)'
_diffrn_ambient_temperature 293(2)
_diffrn_measured_fraction_theta_full 0.999
_diffrn_measured_fraction_theta_max 0.999
_diffrn_measurement_device_type 'Bruker SMART 1000'
_diffrn_measurement_method 'phi and omega scans'
_diffrn_radiation_monochromator graphite
_diffrn_radiation_source 'fine-focus sealed tube'
_diffrn_radiation_type MoK\a
_diffrn_radiation_wavelength 0.71073
_diffrn_reflns_av_R_equivalents 0.0552
_diffrn_reflns_av_sigmaI/netI 0.0694
_diffrn_reflns_limit_h_max 4
_diffrn_reflns_limit_h_min -9
_diffrn_reflns_limit_k_max 15
_diffrn_reflns_limit_k_min -8
_diffrn_reflns_limit_l_max 40
_diffrn_reflns_limit_l_min -33
_diffrn_reflns_number 8234
_diffrn_reflns_theta_full 25.02
_diffrn_reflns_theta_max 25.02
_diffrn_reflns_theta_min 2.71
_exptl_absorpt_coefficient_mu 1.396
_exptl_absorpt_correction_T_max 0.8179
_exptl_absorpt_correction_T_min 0.6407
_exptl_absorpt_correction_type multi-scan
_exptl_absorpt_process_details '(SADABS; Bruker, 2007)'
_exptl_crystal_colour orange
_exptl_crystal_density_diffrn 1.619
_exptl_crystal_density_method 'not measured'
_exptl_crystal_description block
_exptl_crystal_F_000 1808
_exptl_crystal_size_max 0.35
_exptl_crystal_size_mid 0.20
_exptl_crystal_size_min 0.15
_refine_diff_density_max 0.489
_refine_diff_density_min -1.274
_refine_ls_extinction_method none
_refine_ls_goodness_of_fit_ref 1.136
_refine_ls_hydrogen_treatment constr
_refine_ls_matrix_type full
_refine_ls_number_parameters 237
_refine_ls_number_reflns 3265
_refine_ls_number_restraints 0
_refine_ls_restrained_S_all 1.136
_refine_ls_R_factor_all 0.0765
_refine_ls_R_factor_gt 0.0515
_refine_ls_shift/su_max 0.000
_refine_ls_shift/su_mean 0.000
_refine_ls_structure_factor_coef Fsqd
_refine_ls_weighting_details 'calc w=1/[\s^2^(Fo^2^)+(0.0340P)^2^+1.7722P] where P=(Fo^2^+2Fc^2^)/3'
_refine_ls_weighting_scheme calc
_refine_ls_wR_factor_gt 0.1059
_refine_ls_wR_factor_ref 0.1210
_reflns_number_gt 2382
_reflns_number_total 3265
_reflns_threshold_expression I>2sigma(I)
_cod_data_source_file cv5466sup1.cf
_cod_data_source_block I
_cod_database_code 2239718
_cod_database_fobs_code 2239718

loop_
_symmetry_equiv_pos_as_xyz
'x, y, z'
'-x+1/2, -y, z+1/2'
'-x, y+1/2, -z+1/2'
'x+1/2, -y+1/2, -z'
'-x, -y, -z'
'x-1/2, y, -z-1/2'
'x, -y-1/2, z-1/2'
'-x-1/2, y-1/2, z'

loop_
_atom_site_type_symbol
_atom_site_label
_atom_site_fract_x
_atom_site_fract_y
_atom_site_fract_z
_atom_site_U_iso_or_equiv
_atom_site_adp_type
_atom_site_calc_flag
_atom_site_refinement_flags
_atom_site_occupancy
_atom_site_symmetry_multiplicity
Sn Sn1 0.22653(5) 0.82846(3) 0.350360(13) 0.03635(18) Uani d . 1 1
C C1 0.6096(7) 1.0398(4) 0.31885(17) 0.0282(13) Uani d . 1 1
C C2 0.6565(7) 1.1338(4) 0.33421(18) 0.0333(14) Uani d . 1 1
H H2 0.6144 1.1553 0.3580 0.040 Uiso calc R 1 1
C C3 0.7651(7) 1.1966(5) 0.3149(2) 0.0357(16) Uani d . 1 1
H H3 0.7940 1.2599 0.3256 0.043 Uiso calc R 1 1
C C4 0.8311(7) 1.1654(5) 0.27934(19) 0.0346(14) Uani d . 1 1
C C5 0.7822(7) 1.0706(5) 0.26347(19) 0.0361(15) Uani d . 1 1
H H5 0.8241 1.0488 0.2397 0.043 Uiso calc R 1 1
C C6 0.6718(7) 1.0092(4) 0.28297(18) 0.0326(14) Uani d . 1 1
H H6 0.6391 0.9471 0.2720 0.039 Uiso calc R 1 1
C C7 0.4895(7) 0.9742(5) 0.33911(19) 0.0337(15) Uani d . 1 1
C C8 0.3081(8) 0.9472(4) 0.4283(2) 0.0358(15) Uani d . 1 1
H H8 0.3624 1.0011 0.4404 0.043 Uiso calc R 1 1
C C9 0.1988(7) 0.8916(5) 0.45182(18) 0.0331(15) Uani d . 1 1
C C10 0.1039(7) 0.8101(4) 0.43669(19) 0.0365(15) Uani d . 1 1
C C18 0.1849(7) 0.9175(5) 0.4931(2) 0.0366(15) Uani d . 1 1
C C11 0.0086(9) 0.7509(5) 0.4619(2) 0.052(2) Uani d . 1 1
H H11 -0.0513 0.6962 0.4521 0.062 Uiso calc R 1 1
C C12 0.0036(9) 0.7732(6) 0.5005(2) 0.057(2) Uani d . 1 1
H H12 -0.0591 0.7321 0.5167 0.069 Uiso calc R 1 1
C C13 0.0892(8) 0.8557(5) 0.5173(2) 0.0456(18) Uani d . 1 1
C C14 0.0800(10) 0.8798(7) 0.5574(2) 0.065(2) Uani d . 1 1
H H14 0.0174 0.8382 0.5734 0.078 Uiso calc R 1 1
C C15 0.1576(10) 0.9600(7) 0.5734(2) 0.067(2) Uani d . 1 1
H H15 0.1495 0.9737 0.5999 0.081 Uiso calc R 1 1
C C16 0.2504(9) 1.0222(7) 0.5491(2) 0.058(2) Uani d . 1 1
H H16 0.3037 1.0788 0.5596 0.070 Uiso calc R 1 1
C C17 0.2644(8) 1.0012(6) 0.5102(2) 0.0485(19) Uani d . 1 1
H H17 0.3282 1.0435 0.4948 0.058 Uiso calc R 1 1
C C19 0.0383(9) 0.9080(5) 0.3224(2) 0.057(2) Uani d . 1 1
H H19A -0.0545 0.9080 0.3389 0.085 Uiso calc R 1 1
H H19B 0.0132 0.8742 0.2982 0.085 Uiso calc R 1 1
H H19C 0.0705 0.9778 0.3173 0.085 Uiso calc R 1 1
C C20 0.3138(9) 0.6763(5) 0.3414(2) 0.056(2) Uani d . 1 1
H H20A 0.2512 0.6286 0.3564 0.084 Uiso calc R 1 1
H H20B 0.4237 0.6726 0.3495 0.084 Uiso calc R 1 1
H H20C 0.3059 0.6590 0.3142 0.084 Uiso calc R 1 1
N N1 0.4605(6) 0.9964(3) 0.37632(14) 0.0331(12) Uani d . 1 1
N N2 0.3417(6) 0.9318(3) 0.39137(15) 0.0323(12) Uani d . 1 1
N N3 0.9344(7) 1.2295(4) 0.25953(17) 0.0493(15) Uani d . 1 1
H H3A 0.9585 1.2890 0.2690 0.059 Uiso calc R 1 1
H H3B 0.9749 1.2101 0.2377 0.059 Uiso calc R 1 1
O O1 0.4219(5) 0.9000(3) 0.31939(12) 0.0393(11) Uani d . 1 1
O O2 0.0996(6) 0.7846(4) 0.39985(14) 0.0609(15) Uani d . 1 1

loop_
_atom_site_aniso_label
_atom_site_aniso_U_11
_atom_site_aniso_U_22
_atom_site_aniso_U_33
_atom_site_aniso_U_12
_atom_site_aniso_U_13
_atom_site_aniso_U_23
Sn1 0.0369(3) 0.0357(3) 0.0364(3) -0.00536(19) 0.0007(2) -0.0002(2)
C1 0.029(3) 0.032(3) 0.023(3) 0.000(3) 0.002(3) 0.004(3)
C2 0.032(3) 0.040(3) 0.027(3) 0.003(3) 0.004(3) -0.005(3)
C3 0.041(3) 0.030(3) 0.036(4) -0.002(3) 0.007(3) 0.003(3)
C4 0.024(3) 0.039(3) 0.041(4) 0.004(3) -0.002(3) 0.002(3)
C5 0.034(3) 0.048(4) 0.026(3) 0.003(3) 0.004(3) 0.004(3)
C6 0.032(3) 0.033(3) 0.033(4) -0.002(3) -0.003(3) 0.003(3)
C7 0.026(3) 0.035(3) 0.040(4) 0.007(3) -0.002(3) 0.006(3)
C8 0.043(3) 0.027(3) 0.037(4) -0.004(3) -0.003(3) 0.009(3)
C9 0.036(3) 0.039(3) 0.024(3) -0.001(3) 0.001(3) 0.007(3)
C10 0.032(3) 0.039(3) 0.039(4) -0.003(3) 0.005(3) 0.007(3)
C18 0.033(3) 0.038(4) 0.038(4) 0.009(3) -0.001(3) 0.006(3)
C11 0.054(4) 0.043(4) 0.057(6) -0.014(4) 0.008(4) 0.005(4)
C12 0.048(4) 0.064(5) 0.060(6) -0.006(4) 0.018(4) 0.026(4)
C13 0.039(4) 0.062(5) 0.036(4) 0.009(3) 0.005(4) 0.013(4)
C14 0.053(5) 0.086(6) 0.055(6) 0.010(5) 0.017(5) 0.018(5)
C15 0.073(6) 0.097(7) 0.032(4) 0.015(5) 0.006(5) -0.005(5)
C16 0.059(5) 0.071(5) 0.044(5) 0.014(4) -0.010(4) -0.013(4)
C17 0.052(4) 0.054(4) 0.039(4) 0.005(3) 0.001(4) 0.000(4)
C19 0.053(4) 0.052(4) 0.066(5) 0.001(4) -0.010(4) 0.007(4)
C20 0.055(4) 0.038(4) 0.075(6) 0.002(4) 0.005(4) -0.004(4)
N1 0.035(3) 0.041(3) 0.023(3) -0.013(2) 0.000(3) 0.005(2)
N2 0.030(3) 0.037(3) 0.030(3) -0.007(2) 0.002(3) 0.004(2)
N3 0.050(3) 0.043(3) 0.054(4) -0.004(3) 0.020(3) 0.006(3)
O1 0.048(2) 0.037(2) 0.033(3) -0.014(2) 0.006(2) -0.005(2)
O2 0.075(4) 0.065(3) 0.043(3) -0.039(3) 0.012(3) -0.001(3)

loop_
_atom_type_symbol
_atom_type_description
_atom_type_scat_dispersion_real
_atom_type_scat_dispersion_imag
_atom_type_scat_source
C C 0.0033 0.0016 'International Tables Vol C Tables 4.2.6.8 and 6.1.1.4'
H H 0.0000 0.0000 'International Tables Vol C Tables 4.2.6.8 and 6.1.1.4'
O O 0.0106 0.0060 'International Tables Vol C Tables 4.2.6.8 and 6.1.1.4'
N N 0.0061 0.0033 'International Tables Vol C Tables 4.2.6.8 and 6.1.1.4'
Sn Sn -0.6537 1.4246 'International Tables Vol C Tables 4.2.6.8 and 6.1.1.4'

loop_
_geom_angle_atom_site_label_1
_geom_angle_atom_site_label_2
_geom_angle_atom_site_label_3
_geom_angle
O2 Sn1 C19 97.1(3)
O2 Sn1 C20 92.3(3)
C19 Sn1 C20 130.0(3)
O2 Sn1 O1 154.81(18)
C19 Sn1 O1 97.5(2)
C20 Sn1 O1 93.9(2)
O2 Sn1 N2 82.28(18)
C19 Sn1 N2 108.9(2)
C20 Sn1 N2 121.0(2)
O1 Sn1 N2 73.63(17)
C2 C1 C6 118.8(5)
C2 C1 C7 121.0(5)
C6 C1 C7 120.1(5)
C1 C2 C3 121.3(6)
C1 C2 H2 119.4
C3 C2 H2 119.4
C2 C3 C4 120.3(6)
C2 C3 H3 119.8
C4 C3 H3 119.8
N3 C4 C3 120.2(6)
N3 C4 C5 121.2(6)
C3 C4 C5 118.5(6)
C6 C5 C4 120.4(6)
C6 C5 H5 119.8
C4 C5 H5 119.8
C5 C6 C1 120.7(6)
C5 C6 H6 119.7
C1 C6 H6 119.7
O1 C7 N1 125.3(5)
O1 C7 C1 118.1(5)
N1 C7 C1 116.6(5)
N2 C8 C9 127.7(6)
N2 C8 H8 116.2
C9 C8 H8 116.2
C8 C9 C10 122.0(6)
C8 C9 C18 119.2(6)
C10 C9 C18 118.8(6)
O2 C10 C11 116.2(6)
O2 C10 C9 123.9(6)
C11 C10 C9 119.9(6)
C17 C18 C13 117.6(7)
C17 C18 C9 123.2(6)
C13 C18 C9 119.2(6)
C12 C11 C10 120.2(7)
C12 C11 H11 119.9
C10 C11 H11 119.9
C11 C12 C13 122.9(7)
C11 C12 H12 118.5
C13 C12 H12 118.5
C18 C13 C12 118.8(7)
C18 C13 C14 118.8(7)
C12 C13 C14 122.5(7)
C15 C14 C13 122.9(8)
C15 C14 H14 118.5
C13 C14 H14 118.5
C14 C15 C16 118.1(7)
C14 C15 H15 120.9
C16 C15 H15 120.9
C17 C16 C15 121.0(8)
C17 C16 H16 119.5
C15 C16 H16 119.5
C16 C17 C18 121.6(8)
C16 C17 H17 119.2
C18 C17 H17 119.2
Sn1 C19 H19A 109.5
Sn1 C19 H19B 109.5
H19A C19 H19B 109.5
Sn1 C19 H19C 109.5
H19A C19 H19C 109.5
H19B C19 H19C 109.5
Sn1 C20 H20A 109.5
Sn1 C20 H20B 109.5
H20A C20 H20B 109.5
Sn1 C20 H20C 109.5
H20A C20 H20C 109.5
H20B C20 H20C 109.5
C7 N1 N2 110.8(5)
C8 N2 N1 114.7(5)
C8 N2 Sn1 128.7(4)
N1 N2 Sn1 116.5(4)
C4 N3 H3A 120.0
C4 N3 H3B 120.0
H3A N3 H3B 120.0
C7 O1 Sn1 112.9(4)
C10 O2 Sn1 134.9(4)

loop_
_geom_bond_atom_site_label_1
_geom_bond_atom_site_label_2
_geom_bond_distance
Sn1 O2 2.080(5)
Sn1 C19 2.110(7)
Sn1 C20 2.123(6)
Sn1 O1 2.157(4)
Sn1 N2 2.167(5)
C1 C2 1.383(8)
C1 C6 1.393(8)
C1 C7 1.487(8)
C2 C3 1.388(8)
C2 H2 0.9300
C3 C4 1.397(9)
C3 H3 0.9300
C4 N3 1.377(8)
C4 C5 1.403(8)
C5 C6 1.389(8)
C5 H5 0.9300
C6 H6 0.9300
C7 O1 1.304(7)
C7 N1 1.330(8)
C8 N2 1.311(8)
C8 C9 1.416(8)
C8 H8 0.9300
C9 C10 1.418(8)
C9 C18 1.458(9)
C10 O2 1.306(7)
C10 C11 1.403(9)
C18 C17 1.401(9)
C18 C13 1.402(9)
C11 C12 1.356(10)
C11 H11 0.9300
C12 C13 1.409(10)
C12 H12 0.9300
C13 C14 1.412(10)
C14 C15 1.342(11)
C14 H14 0.9300
C15 C16 1.394(11)
C15 H15 0.9300
C16 C17 1.366(10)
C16 H16 0.9300
C17 H17 0.9300
C19 H19A 0.9600
C19 H19B 0.9600
C19 H19C 0.9600
C20 H20A 0.9600
C20 H20B 0.9600
C20 H20C 0.9600
N1 N2 1.397(6)
N3 H3A 0.8600
N3 H3B 0.8600

loop_
_geom_hbond_atom_site_label_D
_geom_hbond_atom_site_label_H
_geom_hbond_atom_site_label_A
_geom_hbond_site_symmetry_A
_geom_hbond_distance_DH
_geom_hbond_distance_HA
_geom_hbond_distance_DA
_geom_hbond_angle_DHA
N3 H3A O1 8_765 0.86 2.46 3.245(7) 152
